data_1508167
loop_
_publ_author_name
'Murahashi, Tetsuro'
'Shirato, Katsunori'
'Fukushima, Azusa'
'Takase, Kohei'
'Suenobu, Tomoyoshi'
'Fukuzumi, Shunichi'
'Ogoshi, Sensuke'
'Kurosawa, Hideo'

_publ_section_title
;
 Redox-induced reversible metal assembly through translocation and
 reversible ligand coupling in tetranuclear metal sandwich frameworks.
;
_journal_issue 1
_journal_name_full 'Nature chemistry'
_journal_page_first 52
_journal_page_last 58
_journal_paper_doi 10.1038/nchem.1202
_journal_volume 4
_journal_year 2012
_chemical_formula_moiety 'C60 H60 Cl8 F24 O4 P4 Pd4'
_chemical_formula_sum 'C60 H60 Cl8 F24 O4 P4 Pd4'
_chemical_formula_weight 2134.21
_space_group_IT_number 15
_symmetry_cell_setting monoclinic
_symmetry_Int_Tables_number 15
_symmetry_space_group_name_Hall '-C 2yc'
_symmetry_space_group_name_H-M 'C 1 2/c 1'
_atom_sites_solution_hydrogens geom
_atom_sites_solution_primary direct
_atom_sites_solution_secondary difmap
_cell_angle_alpha 90.0000
_cell_angle_beta 93.871(3)
_cell_angle_gamma 90.0000
_cell_formula_units_Z 4
_cell_length_a 15.3692(12)
_cell_length_b 24.9813(17)
_cell_length_c 18.5227(11)
_cell_measurement_reflns_used 20795
_cell_measurement_temperature 123
_cell_measurement_theta_max 27.48
_cell_measurement_theta_min 3.02
_cell_volume 7095.4(8)
_computing_cell_refinement 'RAPID AUTO'
_computing_data_collection 'RAPID AUTO (Rigaku, ????)'
_computing_data_reduction 'RAPID AUTO'
_computing_molecular_graphics 'CrystalStructure 4.0'
_computing_publication_material 'CrystalStructure 4.0 (Rigaku, 2010)'
_computing_structure_refinement 'CRYSTALS (Carruthers, et al., 1999)'
_computing_structure_solution 'DIRDIF99-PATTY (Gould, et al., 1999)'
_diffrn_ambient_temperature 123
_diffrn_detector_area_resol_mean 10.000
_diffrn_measured_fraction_theta_full 0.995
_diffrn_measured_fraction_theta_max 0.995
_diffrn_measurement_device_type 'Rigaku R-AXIS RAPID'
_diffrn_measurement_method \w
_diffrn_radiation_type 'Mo K\a'
_diffrn_radiation_wavelength 0.71075
_diffrn_reflns_av_R_equivalents 0.0424
_diffrn_reflns_limit_h_max 19
_diffrn_reflns_limit_h_min -19
_diffrn_reflns_limit_k_max 32
_diffrn_reflns_limit_k_min -31
_diffrn_reflns_limit_l_max 23
_diffrn_reflns_limit_l_min -24
_diffrn_reflns_number 34025
_diffrn_reflns_theta_full 27.49
_diffrn_reflns_theta_max 27.48
_diffrn_standards_number 0
_exptl_absorpt_coefficient_mu 1.500
_exptl_absorpt_correction_T_max 0.861
_exptl_absorpt_correction_T_min 0.608
_exptl_absorpt_correction_type multi-scan
_exptl_absorpt_process_details 'ABSCOR (Rigaku, 1995)'
_exptl_crystal_colour deep
_exptl_crystal_density_diffrn 1.998
_exptl_crystal_density_method 'not measured'
_exptl_crystal_description block
_exptl_crystal_F_000 4192.00
_exptl_crystal_size_max 0.300
_exptl_crystal_size_mid 0.100
_exptl_crystal_size_min 0.100
_refine_diff_density_max 1.640
_refine_diff_density_min -2.020
_refine_ls_extinction_method none
_refine_ls_goodness_of_fit_ref 1.049
_refine_ls_hydrogen_treatment constr
_refine_ls_number_parameters 480
_refine_ls_number_reflns 5585
_refine_ls_R_factor_gt 0.0533
_refine_ls_shift/su_max 0.052
_refine_ls_structure_factor_coef F
_refine_ls_weighting_details
;
    Chebychev polynomial with 3 parameters (Carruthers & Watkin, 1979)
    4.4631    1.0767    2.6262
;
_refine_ls_weighting_scheme calc
_refine_ls_wR_factor_ref 0.0627
_reflns_number_gt 5585
_reflns_number_total 8089
_reflns_threshold_expression F>3.0\s(F)
_cod_data_source_file nchem.1202-s3.cif
_cod_data_source_block fukushima3
_cod_original_cell_volume 7095.5(9)
_cod_database_code 1508167

loop_
_symmetry_equiv_pos_site_id
_symmetry_equiv_pos_as_xyz
1 +X,+Y,+Z
2 -X,+Y,1/2-Z
3 -X,-Y,-Z
4 +X,-Y,1/2+Z
5 1/2+X,1/2+Y,+Z
6 1/2-X,1/2+Y,1/2-Z
7 1/2-X,1/2-Y,-Z
8 1/2+X,1/2-Y,1/2+Z

loop_
_atom_site_label
_atom_site_type_symbol
_atom_site_fract_x
_atom_site_fract_y
_atom_site_fract_z
_atom_site_U_iso_or_equiv
_atom_site_adp_type
_atom_site_occupancy
_atom_site_symmetry_multiplicity
_atom_site_calc_flag
_atom_site_refinement_flags
Pd1 Pd 0.76176(3) 0.45371(2) 0.43479(2) 0.03102(11) Uani 1.0 8 d .
Pd2 Pd 0.63697(3) 0.51250(2) 0.35081(2) 0.02908(11) Uani 1.0 8 d .
Cl1 Cl 0.9471(4) 0.54646(14) 0.6894(3) 0.177(4) Uani 0.5000 8 d .
Cl2 Cl 0.8222(3) 0.59839(15) 0.6522(2) 0.408(7) Uani 1.0 8 d .
Cl3 Cl 0.9401(3) 0.67952(15) 0.7203(3) 0.0956(18) Uani 0.5000 8 d .
Cl4 Cl 0.8841(3) 0.70833(13) 0.6629(3) 0.356(13) Uiso 0.5000 8 d .
Cl5 Cl 0.8114(5) 0.77441(19) 0.5692(4) 0.110(4) Uiso 0.2500 8 d .
Cl6 Cl 0.7249(4) 0.7522(3) 0.6884(5) 0.49(3) Uani 0.5000 8 d .
Cl7 Cl 0.8481(5) 0.74883(16) 0.5961(3) 0.262(8) Uiso 0.5000 8 d .
Cl8 Cl 0.7420(6) 0.7773(3) 0.5293(5) 0.34(3) Uiso 0.2500 8 d .
P1 P 0.44596(16) 0.37365(7) 0.36858(9) 0.0604(6) Uani 1.0 8 d .
P2 P 0.87541(18) 0.60246(12) 0.40857(12) 0.0883(9) Uani 1.0 8 d .
F1 F 0.5043(4) 0.3843(2) 0.4421(3) 0.0855(17) Uani 1.0 8 d .
F2 F 0.5125(5) 0.3294(3) 0.3468(3) 0.107(3) Uani 1.0 8 d .
F3 F 0.3980(6) 0.3311(4) 0.4096(5) 0.142(3) Uani 1.0 8 d .
F4 F 0.3887(5) 0.4231(3) 0.3873(3) 0.113(3) Uani 1.0 8 d .
F5 F 0.5011(6) 0.4188(3) 0.3289(4) 0.112(3) Uani 1.0 8 d .
F6 F 0.3876(5) 0.3640(2) 0.2971(3) 0.101(2) Uani 1.0 8 d .
F7 F 0.8772(4) 0.6283(4) 0.4859(3) 0.126(3) Uani 1.0 8 d .
F8 F 0.9685(5) 0.6145(5) 0.4054(5) 0.187(4) Uani 1.0 8 d .
F9 F 0.8780(7) 0.5441(4) 0.4417(5) 0.143(4) Uani 1.0 8 d .
F10 F 0.8736(6) 0.5780(3) 0.3283(4) 0.123(3) Uani 1.0 8 d .
F11 F 0.7751(5) 0.5974(4) 0.4047(5) 0.134(3) Uani 1.0 8 d .
F12 F 0.8625(8) 0.6615(4) 0.3732(5) 0.151(4) Uani 1.0 8 d .
O1 O 0.8292(3) 0.31129(19) 0.6442(3) 0.0517(13) Uani 1.0 8 d .
O2 O 0.8723(4) 0.26096(18) 0.4727(3) 0.0528(13) Uani 1.0 8 d .
C1 C 0.7650(4) 0.3538(3) 0.3484(3) 0.0383(15) Uani 1.0 8 d .
C2 C 0.7856(4) 0.3090(3) 0.3873(3) 0.0424(16) Uani 1.0 8 d .
C3 C 0.8592(5) 0.3079(3) 0.4379(3) 0.0413(16) Uani 1.0 8 d .
C4 C 0.9109(4) 0.3525(3) 0.4486(3) 0.0432(16) Uani 1.0 8 d .
C5 C 0.8908(4) 0.3985(3) 0.4088(3) 0.0396(15) Uani 1.0 8 d .
C6 C 0.8182(4) 0.4002(3) 0.3572(3) 0.0332(14) Uani 1.0 8 d .
C7 C 0.7976(4) 0.4515(3) 0.3233(3) 0.0346(14) Uani 1.0 8 d .
C8 C 0.7186(4) 0.4632(3) 0.2828(3) 0.0340(14) Uani 1.0 8 d .
C9 C 0.7033(4) 0.5149(2) 0.2520(3) 0.0336(14) Uani 1.0 8 d .
C10 C 0.6187(4) 0.5307(2) 0.2306(3) 0.0312(13) Uani 1.0 8 d .
C11 C 0.5955(4) 0.5850(2) 0.2058(3) 0.0319(13) Uani 1.0 8 d .
C12 C 0.6392(4) 0.6294(3) 0.2388(3) 0.0378(15) Uani 1.0 8 d .
C13 C 0.6179(5) 0.6811(3) 0.2170(3) 0.0430(16) Uani 1.0 8 d .
C14 C 0.5528(5) 0.6895(3) 0.1631(4) 0.0427(16) Uani 1.0 8 d .
C15 C 0.5102(5) 0.6470(3) 0.1296(3) 0.0395(16) Uani 1.0 8 d .
C16 C 0.5305(4) 0.5942(2) 0.1499(3) 0.0333(14) Uani 1.0 8 d .
C17 C 0.5120(4) 0.5487(2) 0.3880(3) 0.0312(13) Uani 1.0 8 d .
C18 C 0.5802(4) 0.5507(3) 0.4412(3) 0.0351(14) Uani 1.0 8 d .
C19 C 0.6147(4) 0.5010(3) 0.4699(3) 0.0355(14) Uani 1.0 8 d .
C20 C 0.6928(4) 0.4980(3) 0.5133(3) 0.0375(15) Uani 1.0 8 d .
C21 C 0.7273(4) 0.4498(3) 0.5484(3) 0.0360(14) Uani 1.0 8 d .
C22 C 0.8040(5) 0.4524(3) 0.5950(3) 0.0463(17) Uani 1.0 8 d .
C23 C 0.8400(5) 0.4076(3) 0.6278(4) 0.0483(18) Uani 1.0 8 d .
C24 C 0.8010(4) 0.3575(3) 0.6132(3) 0.0396(15) Uani 1.0 8 d .
C25 C 0.7276(4) 0.3532(3) 0.5651(3) 0.0380(15) Uani 1.0 8 d .
C26 C 0.6904(4) 0.3984(3) 0.5346(3) 0.0362(14) Uani 1.0 8 d .
C27 C 0.8994(6) 0.3120(4) 0.6992(4) 0.068(3) Uani 1.0 8 d .
C28 C 0.9532(5) 0.2552(3) 0.5179(4) 0.059(2) Uani 1.0 8 d .
C29 C 0.8912(3) 0.57949(13) 0.66600(17) 0.0148(16) Uiso 0.5000 8 d .
C30 C 0.8090(3) 0.65295(16) 0.6278(3) 0.056(9) Uiso 0.2000 8 d .
C31 C 0.8596(3) 0.64457(14) 0.65853(16) 0.050(5) Uiso 0.3000 8 d .
C32 C 0.8680(4) 0.71427(14) 0.6388(3) 0.051(3) Uiso 0.5000 8 d .
C33 C 0.7144(5) 0.7594(3) 0.5723(5) 0.35(5) Uiso 0.5000 8 d .
H1 H 0.7164 0.3540 0.3156 0.0457 Uiso 1.0 8 calc R
H2 H 0.7508 0.2786 0.3816 0.0502 Uiso 1.0 8 calc R
H3 H 0.9591 0.3515 0.4817 0.0516 Uiso 1.0 8 calc R
H4 H 0.9248 0.4290 0.4163 0.0475 Uiso 1.0 8 calc R
H5 H 0.8310 0.4854 0.6030 0.0554 Uiso 1.0 8 calc R
H6 H 0.8893 0.4103 0.6595 0.0579 Uiso 1.0 8 calc R
H7 H 0.7040 0.3197 0.5539 0.0458 Uiso 1.0 8 calc R
H8 H 0.6400 0.3956 0.5042 0.0435 Uiso 1.0 8 calc R
H9 H 0.6830 0.6238 0.2752 0.0458 Uiso 1.0 8 calc R
H10 H 0.6469 0.7101 0.2390 0.0523 Uiso 1.0 8 calc R
H11 H 0.5379 0.7243 0.1492 0.0522 Uiso 1.0 8 calc R
H12 H 0.4668 0.6533 0.0932 0.0479 Uiso 1.0 8 calc R
H13 H 0.9490 0.3294 0.6808 0.0802 Uiso 1.0 8 calc R
H14 H 0.8815 0.3312 0.7405 0.0802 Uiso 1.0 8 calc R
H15 H 0.9146 0.2760 0.7131 0.0802 Uiso 1.0 8 calc R
H16 H 0.9547 0.2812 0.5562 0.0693 Uiso 1.0 8 calc R
H17 H 0.9554 0.2199 0.5383 0.0693 Uiso 1.0 8 calc R
H18 H 1.0024 0.2604 0.4895 0.0693 Uiso 1.0 8 calc R
H19 H 0.5742 0.5061 0.2211 0.0377 Uiso 1.0 8 calc R
H20 H 0.7473 0.5398 0.2509 0.0409 Uiso 1.0 8 calc R
H21 H 0.6726 0.4330 0.2701 0.0412 Uiso 1.0 8 calc R
H22 H 0.8467 0.4789 0.3261 0.0419 Uiso 1.0 8 calc R
H23 H 0.4823 0.5151 0.3802 0.0378 Uiso 1.0 8 calc R
H24 H 0.6095 0.5837 0.4529 0.0428 Uiso 1.0 8 calc R
H25 H 0.5712 0.4723 0.4678 0.0428 Uiso 1.0 8 calc R
H26 H 0.7254 0.5288 0.5233 0.0452 Uiso 1.0 8 calc R

loop_
_atom_site_aniso_label
_atom_site_aniso_U_11
_atom_site_aniso_U_22
_atom_site_aniso_U_33
_atom_site_aniso_U_12
_atom_site_aniso_U_13
_atom_site_aniso_U_23
Pd1 0.0353(3) 0.0360(3) 0.02207(19) -0.00247(16) 0.00409(14) -0.00258(15)
Pd2 0.0373(3) 0.0302(3) 0.02045(18) -0.00222(16) 0.00667(14) -0.00020(14)
Cl1 0.166(8) 0.299(12) 0.069(4) -0.168(9) 0.039(4) -0.029(5)
Cl2 0.90(3) 0.224(8) 0.117(5) -0.200(13) 0.184(10) -0.029(5)
Cl3 0.133(5) 0.071(3) 0.085(4) -0.039(3) 0.024(3) -0.023(3)
Cl6 0.53(5) 0.45(4) 0.50(5) -0.24(4) 0.04(4) -0.19(4)
P1 0.0977(16) 0.0410(9) 0.0388(9) 0.0139(10) -0.0227(9) -0.0033(7)
P2 0.0911(18) 0.121(3) 0.0506(11) -0.0671(17) -0.0085(11) 0.0077(13)
F1 0.105(4) 0.087(4) 0.060(3) 0.024(3) -0.028(3) -0.016(3)
F2 0.173(7) 0.078(4) 0.069(3) 0.056(4) -0.015(4) -0.009(3)
F3 0.128(6) 0.152(7) 0.140(6) -0.041(5) -0.027(5) 0.085(6)
F4 0.154(6) 0.111(5) 0.073(4) 0.072(5) -0.011(4) -0.003(4)
F5 0.173(7) 0.070(4) 0.092(5) -0.006(4) -0.007(4) 0.010(3)
F6 0.159(6) 0.061(3) 0.073(4) 0.010(4) -0.065(4) -0.003(3)
F7 0.083(4) 0.231(9) 0.064(4) -0.053(5) 0.012(3) -0.025(5)
F8 0.086(5) 0.346(14) 0.133(6) -0.117(7) 0.035(5) -0.128(8)
F9 0.170(8) 0.132(7) 0.121(6) -0.046(6) -0.036(6) 0.037(5)
F10 0.176(7) 0.111(5) 0.076(4) -0.069(5) -0.021(4) -0.010(4)
F11 0.100(5) 0.171(7) 0.125(6) -0.072(5) -0.030(4) 0.020(5)
F12 0.223(11) 0.112(6) 0.119(6) -0.028(6) 0.032(6) 0.021(5)
O1 0.050(3) 0.065(3) 0.039(3) 0.016(3) -0.0008(19) 0.007(2)
O2 0.065(3) 0.047(3) 0.044(3) 0.023(3) -0.014(2) -0.003(2)
C1 0.041(4) 0.041(3) 0.032(3) 0.009(3) -0.003(3) -0.002(3)
C2 0.047(4) 0.039(4) 0.039(3) 0.004(3) -0.009(3) -0.006(3)
C3 0.051(4) 0.043(4) 0.029(3) 0.016(3) -0.002(3) -0.004(3)
C4 0.038(3) 0.060(4) 0.032(3) 0.011(3) -0.003(3) -0.004(3)
C5 0.032(3) 0.055(4) 0.031(3) 0.004(3) 0.003(2) -0.006(3)
C6 0.031(3) 0.044(3) 0.026(3) 0.004(3) 0.0067(19) -0.005(3)
C7 0.040(3) 0.044(4) 0.021(3) -0.003(3) 0.009(2) -0.004(2)
C8 0.043(3) 0.037(3) 0.023(3) 0.003(3) 0.009(2) -0.002(2)
C9 0.043(3) 0.036(3) 0.023(3) -0.006(3) 0.014(2) -0.001(2)
C10 0.039(3) 0.031(3) 0.024(3) -0.003(3) 0.008(2) 0.001(2)
C11 0.042(3) 0.032(3) 0.023(3) -0.005(3) 0.013(2) -0.001(2)
C12 0.048(4) 0.037(3) 0.030(3) -0.008(3) 0.012(3) -0.001(3)
C13 0.063(4) 0.034(3) 0.034(3) -0.008(3) 0.018(3) -0.005(3)
C14 0.062(4) 0.029(3) 0.040(3) -0.002(3) 0.022(3) 0.004(3)
C15 0.052(4) 0.032(3) 0.036(3) 0.006(3) 0.014(3) 0.004(3)
C16 0.043(3) 0.033(3) 0.025(3) -0.000(3) 0.016(2) 0.004(2)
C17 0.044(3) 0.029(3) 0.022(3) -0.001(3) 0.010(2) -0.0032(19)
C18 0.048(4) 0.035(3) 0.024(3) -0.003(3) 0.015(3) -0.005(2)
C19 0.044(3) 0.044(3) 0.019(3) -0.005(3) 0.007(2) 0.002(2)
C20 0.046(4) 0.046(4) 0.021(3) -0.000(3) 0.008(2) -0.002(3)
C21 0.036(3) 0.051(4) 0.022(3) -0.002(3) 0.010(2) -0.002(3)
C22 0.050(4) 0.060(4) 0.029(3) 0.002(3) -0.000(3) -0.007(3)
C23 0.051(4) 0.063(5) 0.031(3) 0.009(3) 0.001(3) -0.004(3)
C24 0.039(3) 0.054(4) 0.026(3) 0.009(3) 0.003(3) 0.001(3)
C25 0.036(3) 0.045(4) 0.034(3) 0.004(3) 0.006(3) 0.001(3)
C26 0.031(3) 0.049(4) 0.029(3) 0.004(3) 0.003(2) 0.004(3)
C27 0.061(5) 0.092(6) 0.048(4) 0.024(5) -0.015(4) 0.010(4)
C28 0.061(5) 0.066(5) 0.046(4) 0.028(4) -0.019(3) -0.002(4)

loop_
_atom_type_symbol
_atom_type_description
_atom_type_scat_dispersion_real
_atom_type_scat_dispersion_imag
_atom_type_scat_source
C C 0.003 0.002
;
International Tables for Crystallography
(1992, Vol. C, Tables 4.2.6.8 and 6.1.1.4)
;
H H 0.000 0.000
;
International Tables for Crystallography
(1992, Vol. C, Table 6.1.1.4)
;
O O 0.011 0.006
;
International Tables for Crystallography
(1992, Vol. C, Tables 4.2.6.8 and 6.1.1.4)
;
Pd Pd -0.999 1.007
;
International Tables for Crystallography
(1992, Vol. C, Tables 4.2.6.8 and 6.1.1.4)
;
F F 0.017 0.010
;
International Tables for Crystallography
(1992, Vol. C, Tables 4.2.6.8 and 6.1.1.4)
;
P P 0.102 0.094
;
International Tables for Crystallography
(1992, Vol. C, Tables 4.2.6.8 and 6.1.1.4)
;
Cl Cl 0.148 0.159
;
International Tables for Crystallography
(1992, Vol. C, Tables 4.2.6.8 and 6.1.1.4)
;

loop_
_geom_angle_atom_site_label_1
_geom_angle_atom_site_label_2
_geom_angle_atom_site_label_3
_geom_angle
_geom_angle_publ_flag
_geom_angle_site_symmetry_1
_geom_angle_site_symmetry_3
Pd2 Pd1 C6 104.03(14) yes . .
Pd2 Pd1 C7 72.17(15) yes . .
Pd2 Pd1 C20 75.93(15) yes . .
Pd2 Pd1 C21 110.71(15) yes . .
C6 Pd1 C7 38.9(2) yes . .
C6 Pd1 C20 172.1(3) yes . .
C6 Pd1 C21 137.0(2) yes . .
C7 Pd1 C20 145.1(3) yes . .
C7 Pd1 C21 175.9(3) yes . .
C20 Pd1 C21 38.8(3) yes . .
Pd1 Pd2 C8 68.32(13) yes . .
Pd1 Pd2 C9 98.09(15) yes . .
Pd1 Pd2 C10 133.14(14) yes . .
Pd1 Pd2 C17 126.98(13) yes . .
Pd1 Pd2 C18 95.65(15) yes . .
Pd1 Pd2 C19 62.44(15) yes . .
C8 Pd2 C9 38.1(2) yes . .
C8 Pd2 C10 65.85(19) yes . .
C8 Pd2 C17 156.69(19) yes . .
C8 Pd2 C18 164.0(2) yes . .
C8 Pd2 C19 127.6(2) yes . .
C9 Pd2 C10 36.5(2) yes . .
C9 Pd2 C17 134.79(19) yes . .
C9 Pd2 C18 152.2(2) yes . .
C9 Pd2 C19 159.8(2) yes . .
C10 Pd2 C17 99.58(19) yes . .
C10 Pd2 C18 129.9(2) yes . .
C10 Pd2 C19 163.7(2) yes . .
C17 Pd2 C18 36.4(2) yes . .
C17 Pd2 C19 64.6(2) yes . .
C18 Pd2 C19 37.7(2) yes . .
Cl1 Cl2 C30 134.216 yes . .
Cl1 Cl2 C31 96.635 yes . .
C30 Cl2 C31 40.349 yes . .
Cl3 Cl3 C31 149.295 yes 2_756 .
Cl3 Cl3 C32 145.216 yes 2_756 .
C31 Cl3 C32 54.988 yes . .
Cl7 Cl4 C30 91.432 yes . .
Cl7 Cl4 C31 119.434 yes . .
C30 Cl4 C31 30.383 yes . .
Cl8 Cl5 C33 66.752 yes 7_666 .
Cl4 Cl7 Cl8 148.070 yes . .
Cl5 Cl8 Cl7 119.280 yes 7_666 .
Cl5 Cl8 Cl8 32.012 yes 7_666 7_666
Cl7 Cl8 Cl8 88.031 yes . 7_666
F1 P1 F2 89.9(4) yes . .
F1 P1 F3 87.4(4) yes . .
F1 P1 F4 88.4(4) yes . .
F1 P1 F5 89.4(4) yes . .
F1 P1 F6 178.9(4) yes . .
F2 P1 F3 89.0(4) yes . .
F2 P1 F4 172.6(4) yes . .
F2 P1 F5 90.3(4) yes . .
F2 P1 F6 91.2(4) yes . .
F3 P1 F4 98.1(5) yes . .
F3 P1 F5 176.7(5) yes . .
F3 P1 F6 92.6(4) yes . .
F4 P1 F5 82.5(4) yes . .
F4 P1 F6 90.5(4) yes . .
F5 P1 F6 90.6(4) yes . .
F7 P2 F8 89.7(5) yes . .
F7 P2 F9 91.5(5) yes . .
F7 P2 F10 178.1(5) yes . .
F7 P2 F11 91.9(4) yes . .
F7 P2 F12 89.4(5) yes . .
F8 P2 F9 101.8(6) yes . .
F8 P2 F10 89.9(5) yes . .
F8 P2 F11 171.4(6) yes . .
F8 P2 F12 83.8(7) yes . .
F9 P2 F10 90.4(5) yes . .
F9 P2 F11 86.6(5) yes . .
F9 P2 F12 174.4(6) yes . .
F10 P2 F11 88.3(5) yes . .
F10 P2 F12 88.7(4) yes . .
F11 P2 F12 87.8(6) yes . .
C24 O1 C27 119.8(6) yes . .
C3 O2 C28 117.1(6) yes . .
C2 C1 C6 120.0(6) yes . .
C1 C2 C3 120.9(6) yes . .
O2 C3 C2 114.8(6) yes . .
O2 C3 C4 124.8(6) yes . .
C2 C3 C4 120.4(6) yes . .
C3 C4 C5 119.2(6) yes . .
C4 C5 C6 121.3(6) yes . .
Pd1 C6 C1 108.8(4) yes . .
Pd1 C6 C5 84.5(4) yes . .
Pd1 C6 C7 70.2(3) yes . .
C1 C6 C5 118.1(5) yes . .
C1 C6 C7 124.3(5) yes . .
C5 C6 C7 117.1(5) yes . .
Pd1 C7 C6 70.9(3) yes . .
Pd1 C7 C8 103.6(4) yes . .
C6 C7 C8 124.4(5) yes . .
Pd2 C8 C7 108.3(4) yes . .
Pd2 C8 C9 68.8(3) yes . .
C7 C8 C9 120.8(5) yes . .
Pd2 C9 C8 73.1(3) yes . .
Pd2 C9 C10 76.3(4) yes . .
C8 C9 C10 119.9(5) yes . .
Pd2 C10 C9 67.2(3) yes . .
Pd2 C10 C11 120.2(4) yes . .
C9 C10 C11 123.7(5) yes . .
C10 C11 C12 119.4(5) yes . .
C10 C11 C16 121.7(5) yes . .
C12 C11 C16 118.9(5) yes . .
C11 C12 C13 120.6(6) yes . .
C12 C13 C14 119.8(6) yes . .
C13 C14 C15 120.6(6) yes . .
C14 C15 C16 121.1(6) yes . .
C11 C16 C15 119.0(5) yes . .
C11 C16 C17 119.8(5) yes . 2_655
C15 C16 C17 121.1(5) yes . 2_655
Pd2 C17 C16 121.5(4) yes . 2_655
Pd2 C17 C18 67.5(4) yes . .
C16 C17 C18 127.1(5) yes 2_655 .
Pd2 C18 C17 76.1(3) yes . .
Pd2 C18 C19 75.3(4) yes . .
C17 C18 C19 118.2(5) yes . .
Pd2 C19 C18 66.9(3) yes . .
Pd2 C19 C20 112.6(4) yes . .
C18 C19 C20 122.5(6) yes . .
Pd1 C20 C19 94.7(4) yes . .
Pd1 C20 C21 72.3(4) yes . .
C19 C20 C21 125.1(6) yes . .
Pd1 C21 C20 68.9(3) yes . .
Pd1 C21 C22 109.7(4) yes . .
Pd1 C21 C26 89.3(4) yes . .
C20 C21 C22 119.9(6) yes . .
C20 C21 C26 122.6(5) yes . .
C22 C21 C26 117.3(6) yes . .
C21 C22 C23 121.8(7) yes . .
C22 C23 C24 119.2(6) yes . .
O1 C24 C23 124.0(6) yes . .
O1 C24 C25 115.4(6) yes . .
C23 C24 C25 120.6(6) yes . .
C24 C25 C26 119.7(6) yes . .
C21 C26 C25 121.4(5) yes . .
Cl2 C30 Cl4 120.889 yes . .
Cl2 C31 Cl3 138.954 yes . .
Cl2 C31 Cl4 166.769 yes . .
Cl2 C31 C29 43.575 yes . .
Cl3 C31 Cl4 50.765 yes . .
Cl3 C31 C29 103.054 yes . .
Cl4 C31 C29 149.638 yes . .
C2 C1 H1 119.900 no . .
C6 C1 H1 120.050 no . .
C1 C2 H2 120.059 no . .
C3 C2 H2 119.056 no . .
C3 C4 H3 119.986 no . .
C5 C4 H3 120.806 no . .
C4 C5 H4 119.712 no . .
C6 C5 H4 118.954 no . .
Pd1 C7 H22 99.688 no . .
C6 C7 H22 115.658 no . .
C8 C7 H22 119.712 no . .
Pd2 C8 H21 97.352 no . .
C7 C8 H21 120.821 no . .
C9 C8 H21 118.045 no . .
Pd2 C9 H20 115.204 no . .
C8 C9 H20 121.328 no . .
C10 C9 H20 118.313 no . .
Pd2 C10 H19 95.343 no . .
C9 C10 H19 121.877 no . .
C11 C10 H19 113.091 no . .
C11 C12 H9 119.659 no . .
C13 C12 H9 119.775 no . .
C12 C13 H10 120.086 no . .
C14 C13 H10 120.062 no . .
C13 C14 H11 119.670 no . .
C15 C14 H11 119.756 no . .
C14 C15 H12 119.581 no . .
C16 C15 H12 119.330 no . .
Pd2 C17 H23 90.478 no . .
C16 C17 H23 114.452 no 2_655 .
C18 C17 H23 117.593 no . .
Pd2 C18 H24 110.310 no . .
C17 C18 H24 120.799 no . .
C19 C18 H24 120.243 no . .
Pd2 C19 H25 101.706 no . .
C18 C19 H25 112.546 no . .
C20 C19 H25 122.724 no . .
Pd1 C20 H26 105.940 no . .
C19 C20 H26 119.953 no . .
C21 C20 H26 114.926 no . .
C21 C22 H5 118.829 no . .
C23 C22 H5 119.397 no . .
C22 C23 H6 120.456 no . .
C24 C23 H6 120.388 no . .
C24 C25 H7 119.905 no . .
C26 C25 H7 120.369 no . .
C21 C26 H8 118.997 no . .
C25 C26 H8 119.609 no . .
O1 C27 H13 109.401 no . .
O1 C27 H14 109.314 no . .
O1 C27 H15 109.798 no . .
H13 C27 H14 109.432 no . .
H13 C27 H15 109.440 no . .
H14 C27 H15 109.443 no . .
O2 C28 H16 109.562 no . .
O2 C28 H17 108.833 no . .
O2 C28 H18 110.104 no . .
H16 C28 H17 109.438 no . .
H16 C28 H18 109.445 no . .
H17 C28 H18 109.442 no . .

loop_
_geom_bond_atom_site_label_1
_geom_bond_atom_site_label_2
_geom_bond_distance
_geom_bond_publ_flag
_geom_bond_site_symmetry_2
Pd1 Pd2 2.8022(7) yes .
Pd1 C6 2.185(6) yes .
Pd1 C7 2.174(5) yes .
Pd1 C20 2.160(6) yes .
Pd1 C21 2.207(6) yes .
Pd2 C8 2.212(6) yes .
Pd2 C9 2.156(6) yes .
Pd2 C10 2.272(5) yes .
Pd2 C17 2.272(6) yes .
Pd2 C18 2.161(6) yes .
Pd2 C19 2.273(5) yes .
Cl1 Cl2 2.380 yes .
Cl2 C30 1.446 yes .
Cl2 C31 1.291 yes .
Cl3 Cl3 2.080 yes 2_756
Cl3 C31 1.847 yes .
Cl3 C32 2.009 yes .
Cl4 Cl7 1.663 yes .
Cl4 C30 1.888 yes .
Cl4 C31 1.637 yes .
Cl5 Cl8 2.339 yes 7_666
Cl5 C33 1.543 yes .
Cl7 Cl8 2.103 yes .
Cl8 Cl8 1.772 yes 7_666
P1 F1 1.601(6) yes .
P1 F2 1.576(7) yes .
P1 F3 1.524(9) yes .
P1 F4 1.569(8) yes .
P1 F5 1.617(8) yes .
P1 F6 1.566(6) yes .
P2 F7 1.570(7) yes .
P2 F8 1.467(9) yes .
P2 F9 1.582(9) yes .
P2 F10 1.605(7) yes .
P2 F11 1.543(8) yes .
P2 F12 1.621(9) yes .
O1 C24 1.348(8) yes .
O1 C27 1.433(9) yes .
O2 C3 1.347(8) yes .
O2 C28 1.459(9) yes .
C1 C2 1.357(9) yes .
C1 C6 1.421(8) yes .
C2 C3 1.419(9) yes .
C3 C4 1.376(9) yes .
C4 C5 1.387(9) yes .
C5 C6 1.420(8) yes .
C6 C7 1.452(8) yes .
C7 C8 1.413(8) yes .
C8 C9 1.425(8) yes .
C9 C10 1.391(8) yes .
C10 C11 1.468(8) yes .
C11 C12 1.413(8) yes .
C11 C16 1.408(8) yes .
C12 C13 1.388(9) yes .
C13 C14 1.380(9) yes .
C14 C15 1.374(9) yes .
C15 C16 1.400(8) yes .
C16 C17 1.465(8) yes 2_655
C17 C18 1.390(8) yes .
C18 C19 1.438(8) yes .
C19 C20 1.401(8) yes .
C20 C21 1.452(9) yes .
C21 C22 1.414(9) yes .
C21 C26 1.418(9) yes .
C22 C23 1.373(10) yes .
C23 C24 1.404(10) yes .
C24 C25 1.394(8) yes .
C25 C26 1.371(9) yes .
C29 C31 1.700 yes .
C1 H1 0.930 no .
C2 H2 0.930 no .
C4 H3 0.930 no .
C5 H4 0.930 no .
C7 H22 1.017 no .
C8 H21 1.050 no .
C9 H20 0.921 no .
C10 H19 0.928 no .
C12 H9 0.930 no .
C13 H10 0.930 no .
C14 H11 0.930 no .
C15 H12 0.930 no .
C17 H23 0.963 no .
C18 H24 0.957 no .
C19 H25 0.977 no .
C20 H26 0.931 no .
C22 H5 0.930 no .
C23 H6 0.930 no .
C25 H7 0.930 no .
C26 H8 0.930 no .
C27 H13 0.960 no .
C27 H14 0.960 no .
C27 H15 0.960 no .
C28 H16 0.960 no .
C28 H17 0.960 no .
C28 H18 0.960 no .

loop_
_geom_contact_atom_site_label_1
_geom_contact_atom_site_label_2
_geom_contact_distance
_geom_contact_publ_flag
_geom_contact_site_symmetry_2
Pd1 C4 3.410(7) no .
Pd1 C25 3.547(6) no .
Pd2 C12 3.583(6) no .
Cl1 Cl1 2.6817 no 2_756
Cl1 Cl3 3.3758 no .
Cl2 C32 2.9937 no .
Cl3 Cl4 3.4225 no 2_756
Cl3 Cl7 3.1383 no .
Cl3 C30 2.6398 no .
Cl4 Cl5 2.5930 no .
Cl4 C33 3.2647 no .
Cl5 Cl5 3.3107 no 7_666
Cl5 C30 3.2237 no .
Cl5 C32 2.1272 no .
Cl5 C33 2.7549 no 7_666
Cl7 C33 2.0900 no .
Cl7 C33 3.2067 no 7_666
Cl8 C30 3.4364 no 7_666
Cl8 C32 3.1322 no .
Cl8 C32 3.4477 no 7_666
O1 O2 3.521(7) no .
O1 C26 3.581(7) no .
O1 C28 3.415(9) no .
O2 C1 3.589(7) no .
C1 C4 2.812(8) no .
C1 C8 3.054(8) no .
C2 C5 2.771(9) no .
C3 C6 2.797(8) no .
C3 C25 3.401(9) no .
C4 C24 3.586(8) no .
C4 C28 2.806(10) no .
C9 C12 3.030(8) no .
C10 C17 2.910(7) no 2_655
C11 C11 3.457(8) no 2_655
C11 C14 2.793(8) no .
C11 C16 3.413(8) no 2_655
C12 C15 2.770(8) no .
C12 C15 3.487(9) no 2_655
C12 C16 3.542(9) no 2_655
C13 C14 3.556(10) no 2_655
C13 C16 2.800(8) no .
C15 C18 3.032(8) no 2_655
C19 C26 3.027(8) no .
C21 C24 2.802(9) no .
C22 C25 2.782(10) no .
C23 C26 2.789(9) no .
C23 C27 2.849(11) no .
C29 C30 2.3115 no .
C29 C32 3.4196 no .
C30 C32 1.7846 no .
C30 C33 3.1691 no .
C32 C33 2.8236 no .
C33 C33 2.9967 no 7_666
Pd1 F9 2.876(9) no .
Pd2 F5 3.144(7) no .
Pd2 F11 3.116(8) no .
Cl1 C5 3.468(8) no 3_766
Cl1 C7 3.492(8) no 4_565
Cl1 C22 3.591(8) no .
Cl2 F4 3.317(9) no 3_666
Cl2 F6 3.545(9) no 3_666
Cl2 F7 3.334(8) no .
Cl2 C7 3.449(7) no 4_565
Cl2 C8 3.357(7) no 4_565
Cl4 Cl6 2.7516 no .
Cl4 C13 3.548(7) no 7_666
Cl5 Cl6 2.7119 no .
Cl5 F11 3.515(10) no 7_666
Cl5 F12 3.351(13) no 7_666
Cl6 Cl4 2.7516 no .
Cl6 Cl5 2.7119 no .
Cl6 Cl7 2.6377 no .
Cl6 Cl8 3.0416 no .
Cl6 F3 3.275(11) no 3_666
Cl6 F6 3.399(8) no 3_666
Cl6 F12 2.747(11) no 7_666
Cl6 O1 3.582(9) no 6_656
Cl6 C13 3.333(9) no 7_666
Cl6 C27 3.279(11) no 6_656
Cl6 C30 3.0464 no .
Cl6 C31 3.4611 no .
Cl6 C32 2.6188 no .
Cl6 C33 2.1544 no .
Cl7 Cl6 2.6377 no .
Cl8 Cl6 3.0416 no .
Cl8 F7 2.988(12) no 7_666
Cl8 F11 3.378(11) no 7_666
Cl8 F12 2.927(13) no 7_666
F1 C15 3.556(8) no 4_565
F1 C17 3.588(7) no 3_666
F1 C18 3.062(8) no 3_666
F1 C19 3.393(8) no .
F1 C26 3.254(8) no .
F2 F2 3.582(8) no 2_655
F2 F6 3.282(9) no 2_655
F2 C28 3.293(9) no 7_656
F3 Cl6 3.275(11) no 3_666
F3 C28 3.358(11) no 7_656
F3 C30 3.234(9) no 3_666
F3 C33 2.878(11) no 3_666
F4 Cl2 3.317(9) no 3_666
F4 C8 3.598(8) no 2_655
F4 C10 3.461(8) no 2_655
F4 C18 3.248(8) no 3_666
F4 C19 3.259(8) no 3_666
F4 C20 3.027(9) no 3_666
F4 C30 3.578(9) no 3_666
F5 Pd2 3.144(7) no .
F5 F5 2.922(9) no 2_655
F5 F6 3.285(10) no 2_655
F5 C10 3.486(9) no 2_655
F5 C17 3.425(8) no .
F6 Cl2 3.545(9) no 3_666
F6 Cl6 3.399(8) no 3_666
F6 F2 3.282(9) no 2_655
F6 F5 3.285(10) no 2_655
F6 C1 3.461(8) no 2_655
F6 C8 3.266(8) no 2_655
F6 C30 3.437(9) no 3_666
F7 Cl2 3.334(8) no .
F7 Cl8 2.988(12) no 7_666
F7 C4 3.431(9) no 3_766
F7 C29 3.544(7) no .
F7 C30 2.958(8) no .
F7 C31 3.252(7) no .
F7 C32 3.564(9) no .
F7 C33 3.288(11) no 7_666
F8 C4 3.278(10) no 3_766
F8 C23 3.096(11) no 3_766
F8 C27 3.432(13) no 3_766
F9 Pd1 2.876(9) no .
F9 C7 3.364(10) no .
F9 C20 3.420(12) no .
F10 C7 3.369(10) no .
F10 C9 3.292(10) no .
F11 Pd2 3.116(8) no .
F11 Cl5 3.515(10) no 7_666
F11 Cl8 3.378(11) no 7_666
F11 C18 3.326(10) no .
F11 C20 3.487(11) no .
F12 Cl5 3.351(13) no 7_666
F12 Cl6 2.747(11) no 7_666
F12 Cl8 2.927(13) no 7_666
F12 C27 3.376(12) no 4_564
F12 C33 2.546(12) no 7_666
O1 Cl6 3.582(9) no 6_646
O1 C2 3.514(8) no 7_656
O2 C14 3.350(8) no 6_645
O2 C25 3.291(8) no 7_656
C1 F6 3.461(8) no 2_655
C2 O1 3.514(8) no 7_656
C4 F7 3.431(9) no 3_766
C4 F8 3.278(10) no 3_766
C5 Cl1 3.468(8) no 3_766
C7 Cl1 3.492(8) no 4_564
C7 Cl2 3.449(7) no 4_564
C7 F9 3.364(10) no .
C7 F10 3.369(10) no .
C7 C29 3.423(7) no 4_564
C8 Cl2 3.357(7) no 4_564
C8 F4 3.598(8) no 2_655
C8 F6 3.266(8) no 2_655
C9 F10 3.292(10) no .
C9 C22 3.481(8) no 4_564
C10 F4 3.461(8) no 2_655
C10 F5 3.486(9) no 2_655
C12 C24 3.534(9) no 4_564
C13 Cl4 3.548(7) no 7_666
C13 Cl6 3.333(9) no 7_666
C13 C25 3.483(9) no 4_564
C14 O2 3.350(8) no 6_655
C14 C25 3.508(9) no 4_564
C15 F1 3.556(8) no 4_564
C15 C26 3.565(9) no 4_564
C16 C26 3.368(8) no 4_564
C17 F1 3.588(7) no 3_666
C17 F5 3.425(8) no .
C17 C19 3.599(8) no 3_666
C18 F1 3.062(8) no 3_666
C18 F4 3.248(8) no 3_666
C18 F11 3.326(10) no .
C19 F1 3.393(8) no .
C19 F4 3.259(8) no 3_666
C19 C17 3.599(8) no 3_666
C20 F4 3.027(9) no 3_666
C20 F9 3.420(12) no .
C20 F11 3.487(11) no .
C22 Cl1 3.591(8) no .
C22 C9 3.481(8) no 4_565
C23 F8 3.096(11) no 3_766
C24 C12 3.534(9) no 4_565
C25 O2 3.291(8) no 7_656
C25 C13 3.483(9) no 4_565
C25 C14 3.508(9) no 4_565
C26 F1 3.254(8) no .
C26 C15 3.565(9) no 4_565
C26 C16 3.368(8) no 4_565
C27 Cl6 3.279(11) no 6_646
C27 F8 3.432(13) no 3_766
C27 F12 3.376(12) no 4_565
C27 C27 3.511(11) no 2_756
C28 F2 3.293(9) no 7_656
C28 F3 3.358(11) no 7_656
C29 F7 3.544(7) no .
C29 C7 3.423(7) no 4_565
C30 Cl6 3.0464 no .
C30 F3 3.234(9) no 3_666
C30 F4 3.578(9) no 3_666
C30 F6 3.437(9) no 3_666
C30 F7 2.958(8) no .
C31 Cl6 3.4611 no .
C31 F7 3.252(7) no .
C32 Cl6 2.6188 no .
C32 F7 3.564(9) no .
C33 Cl6 2.1544 no .
C33 F3 2.878(11) no 3_666
C33 F7 3.288(11) no 7_666
C33 F12 2.546(12) no 7_666
Pd1 H1 3.3702 no .
Pd1 H4 2.6258 no .
Pd1 H5 3.3187 no .
Pd1 H8 2.7550 no .
Pd1 H21 3.2988 no .
Pd1 H25 3.0684 no .
Pd2 H9 3.2122 no .
Pd2 H19 3.4276 no 2_655
Pd2 H22 3.3909 no .
Pd2 H26 3.4105 no .
O1 H6 2.6485 no .
O1 H7 2.4706 no .
O1 H16 2.7142 no .
O2 H2 2.4701 no .
O2 H3 2.6267 no .
O2 H7 3.4096 no .
C1 H4 3.2746 no .
C1 H21 2.7843 no .
C1 H22 3.4030 no .
C2 H3 3.2661 no .
C2 H7 3.4186 no .
C3 H1 3.2550 no .
C3 H4 3.2220 no .
C3 H7 3.3289 no .
C3 H16 2.6396 no .
C3 H17 3.1803 no .
C3 H18 2.6235 no .
C4 H2 3.2540 no .
C4 H16 2.7249 no .
C4 H18 2.7761 no .
C5 H1 3.2813 no .
C5 H22 2.5885 no .
C6 H2 3.2503 no .
C6 H3 3.2888 no .
C6 H21 2.7902 no .
C7 H1 2.7367 no .
C7 H4 2.5786 no .
C7 H20 2.6687 no .
C8 H1 2.7955 no .
C8 H19 2.6541 no .
C9 H9 2.7751 no .
C9 H22 2.6719 no .
C10 H9 2.6354 no .
C10 H19 3.2139 no 2_655
C10 H21 2.6652 no .
C10 H23 2.5196 no 2_655
C11 H10 3.2717 no .
C11 H12 3.2583 no .
C11 H20 2.6741 no .
C11 H23 2.6010 no 2_655
C12 H11 3.2334 no .
C12 H19 3.2465 no .
C12 H20 2.7862 no .
C13 H12 3.2275 no .
C14 H9 3.2330 no .
C15 H10 3.2296 no .
C15 H23 3.3028 no 2_655
C15 H24 2.8011 no 2_655
C16 H9 3.2690 no .
C16 H11 3.2518 no .
C16 H19 2.6292 no .
C16 H24 2.7885 no 2_655
C17 H12 2.6517 no 2_655
C17 H19 3.4642 no .
C17 H19 2.5713 no 2_655
C17 H25 2.5446 no .
C18 H12 2.7263 no 2_655
C18 H26 2.6712 no .
C19 H8 2.7289 no .
C19 H23 2.5617 no .
C20 H5 2.6253 no .
C20 H8 2.6845 no .
C20 H24 2.6979 no .
C21 H6 3.2735 no .
C21 H7 3.2720 no .
C21 H25 2.7968 no .
C22 H8 3.2593 no .
C22 H26 2.5789 no .
C23 H7 3.2668 no .
C23 H13 2.7140 no .
C23 H14 2.8671 no .
C24 H3 3.5585 no .
C24 H5 3.2342 no .
C24 H8 3.2299 no .
C24 H13 2.6181 no .
C24 H14 2.6698 no .
C24 H15 3.1915 no .
C24 H16 3.2661 no .
C25 H6 3.2687 no .
C26 H5 3.2582 no .
C26 H25 2.8271 no .
C26 H26 3.3098 no .
C27 H6 2.5647 no .
C27 H16 2.9378 no .
C28 H3 2.5021 no .
C28 H13 3.5441 no .
H1 H2 2.2863 no .
H1 H21 2.2324 no .
H2 H7 3.4730 no .
H3 H4 2.3246 no .
H3 H16 2.2388 no .
H3 H17 3.4546 no .
H3 H18 2.3734 no .
H4 H22 2.3484 no .
H5 H6 2.3007 no .
H5 H26 2.3799 no .
H6 H13 2.2439 no .
H6 H14 2.4872 no .
H6 H15 3.5124 no .
H7 H8 2.3012 no .
H8 H25 2.2695 no .
H8 H26 3.5859 no .
H9 H10 2.3160 no .
H9 H12 3.5419 no 2_655
H9 H19 3.4939 no .
H9 H20 2.3739 no .
H10 H11 2.3065 no .
H11 H12 2.2949 no .
H12 H23 3.5667 no 2_655
H12 H24 2.2346 no 2_655
H13 H16 2.6096 no .
H15 H16 3.0138 no .
H19 H19 2.5837 no 2_655
H19 H20 2.8093 no .
H19 H21 2.5031 no .
H19 H23 3.3604 no .
H19 H23 2.0268 no 2_655
H20 H21 2.9361 no .
H20 H22 2.5101 no .
H21 H22 3.0282 no .
H23 H24 2.8663 no .
H23 H25 2.3104 no .
H24 H25 2.8600 no .
H24 H26 2.5370 no .
H25 H26 2.8872 no .
Cl1 H4 2.9334 no 3_766
Cl1 H5 2.7734 no .
Cl1 H6 3.5499 no .
Cl1 H22 3.2646 no 3_766
Cl1 H22 3.1182 no 4_565
Cl2 H5 2.9731 no .
Cl2 H21 3.3684 no 4_565
Cl2 H26 3.2344 no .
Cl3 H10 3.1769 no 7_666
Cl3 H11 3.4085 no 7_666
Cl3 H11 3.1668 no 8_565
Cl4 H10 2.7926 no 7_666
Cl4 H11 2.9261 no 8_565
Cl4 H18 3.5040 no 3_766
Cl5 H10 3.5893 no 7_666
Cl5 H12 3.0034 no 8_565
Cl5 H18 3.2469 no 3_766
Cl6 H1 3.5560 no 4_565
Cl6 H9 3.4545 no 7_666
Cl6 H10 2.4940 no 7_666
Cl6 H14 2.9320 no 6_656
Cl6 H15 2.9678 no 6_656
Cl7 H10 3.2184 no 7_666
Cl7 H11 3.0882 no 8_565
Cl7 H12 3.0534 no 8_565
Cl7 H18 2.8868 no 3_766
P1 H17 3.2213 no 7_656
P1 H21 3.3895 no 2_655
P1 H23 3.5813 no .
P1 H25 3.5616 no .
P2 H3 3.3500 no 3_766
P2 H14 3.5332 no 4_564
P2 H22 3.4590 no .
F1 H8 2.3302 no .
F1 H12 3.0438 no 4_565
F1 H17 2.6947 no 7_656
F1 H23 3.4701 no .
F1 H24 2.8180 no 3_666
F1 H25 2.4605 no .
F2 H1 3.2837 no .
F2 H15 3.0971 no 7_656
F2 H16 3.3156 no 7_656
F2 H17 2.4781 no 7_656
F3 H12 3.5145 no 4_565
F3 H17 2.7098 no 7_656
F3 H18 3.2689 no 7_656
F3 H24 3.3275 no 3_666
F4 H19 2.9685 no 2_655
F4 H21 3.0130 no 2_655
F4 H23 2.7193 no .
F4 H24 2.9632 no 3_666
F4 H25 3.3232 no .
F4 H26 2.7672 no 3_666
F5 H19 3.2107 no .
F5 H19 2.6093 no 2_655
F5 H21 2.9407 no .
F5 H21 3.1559 no 2_655
F5 H23 2.6086 no .
F5 H25 3.0320 no .
F6 H1 2.5555 no 2_655
F6 H21 2.2850 no 2_655
F7 H3 2.5949 no 3_766
F7 H16 3.5593 no 3_766
F7 H18 3.3534 no 3_766
F7 H26 3.5095 no .
F8 H3 2.4524 no 3_766
F8 H6 2.6379 no 3_766
F8 H13 2.5295 no 3_766
F8 H14 3.5229 no 4_564
F8 H16 2.9289 no 3_766
F9 H4 3.0074 no .
F9 H5 3.4481 no .
F9 H22 2.7064 no .
F9 H26 2.8995 no .
F10 H6 3.1659 no 4_564
F10 H9 3.2349 no .
F10 H13 3.5885 no 3_766
F10 H14 2.7972 no 4_564
F10 H20 2.5213 no .
F10 H22 2.5106 no .
F11 H9 2.7809 no .
F11 H20 3.1927 no .
F11 H22 3.5068 no .
F11 H24 2.7748 no .
F11 H26 2.9270 no .
F12 H9 3.3344 no .
F12 H13 3.1364 no 3_766
F12 H14 2.5015 no 4_564
F12 H15 3.4923 no 4_564
F12 H16 3.3412 no 3_766
O1 H2 2.5899 no 7_656
O1 H10 3.4472 no 4_565
O2 H2 3.5400 no 7_656
O2 H7 2.3659 no 7_656
O2 H11 2.8751 no 6_645
C2 H7 3.3940 no 7_656
C2 H11 3.5420 no 6_645
C3 H7 3.3385 no 7_656
C3 H11 3.1331 no 6_645
C9 H5 3.4922 no 4_564
C13 H7 3.3790 no 4_564
C14 H7 3.1907 no 4_564
C14 H18 3.3937 no 6_655
C15 H7 3.4787 no 4_564
C15 H8 3.3363 no 4_564
C15 H18 3.5880 no 6_655
C16 H8 3.2852 no 4_564
C17 H8 3.4646 no 3_666
C17 H25 3.0828 no 3_666
C18 H25 3.0184 no 3_666
C19 H23 3.2632 no 3_666
C19 H25 3.2212 no 3_666
C20 H23 3.4578 no 3_666
C22 H20 3.0782 no 4_565
C23 H20 3.0665 no 4_565
C24 H2 3.4962 no 7_656
C25 H2 3.4472 no 7_656
C27 H2 3.4963 no 7_656
C27 H13 3.1406 no 2_756
C27 H14 3.5092 no 2_756
C27 H15 3.3156 no 2_756
C28 H7 3.2668 no 7_656
C28 H11 3.2034 no 6_645
C28 H12 3.5458 no 6_645
C29 H4 3.3084 no 3_766
C29 H5 2.7573 no .
C29 H22 3.4155 no 4_565
C32 H10 2.9695 no 7_666
C32 H11 3.0230 no 8_565
C32 H18 3.2628 no 3_766
C33 H18 3.5055 no 5_455
H1 Cl6 3.5560 no 4_564
H1 F2 3.2837 no .
H1 F6 2.5555 no 2_655
H2 O1 2.5899 no 7_656
H2 O2 3.5400 no 7_656
H2 C24 3.4962 no 7_656
H2 C25 3.4472 no 7_656
H2 C27 3.4963 no 7_656
H2 H7 2.7975 no 7_656
H2 H10 3.2961 no 6_645
H2 H15 3.2870 no 7_656
H2 H17 3.5880 no 7_656
H3 P2 3.3500 no 3_766
H3 F7 2.5949 no 3_766
H3 F8 2.4524 no 3_766
H4 Cl1 2.9334 no 3_766
H4 F9 3.0074 no .
H4 C29 3.3084 no 3_766
H5 Cl1 2.7734 no .
H5 Cl2 2.9731 no .
H5 F9 3.4481 no .
H5 C9 3.4922 no 4_565
H5 C29 2.7573 no .
H5 H20 3.1681 no 4_565
H6 Cl1 3.5499 no .
H6 F8 2.6379 no 3_766
H6 F10 3.1659 no 4_565
H6 H20 3.1123 no 4_565
H7 O2 2.3659 no 7_656
H7 C2 3.3940 no 7_656
H7 C3 3.3385 no 7_656
H7 C13 3.3790 no 4_565
H7 C14 3.1907 no 4_565
H7 C15 3.4787 no 4_565
H7 C28 3.2668 no 7_656
H7 H2 2.7975 no 7_656
H7 H11 3.3847 no 4_565
H7 H17 3.0547 no 7_656
H8 F1 2.3302 no .
H8 C15 3.3363 no 4_565
H8 C16 3.2852 no 4_565
H8 C17 3.4646 no 3_666
H8 H12 3.4468 no 4_565
H8 H17 3.3063 no 7_656
H9 Cl6 3.4545 no 7_666
H9 F10 3.2349 no .
H9 F11 2.7809 no .
H9 F12 3.3344 no .
H9 H14 3.3547 no 4_564
H10 Cl3 3.1769 no 7_666
H10 Cl4 2.7926 no 7_666
H10 Cl5 3.5893 no 7_666
H10 Cl6 2.4940 no 7_666
H10 Cl7 3.2184 no 7_666
H10 O1 3.4472 no 4_564
H10 C32 2.9695 no 7_666
H10 H2 3.2961 no 6_655
H11 Cl3 3.4085 no 7_666
H11 Cl3 3.1668 no 8_464
H11 Cl4 2.9261 no 8_464
H11 Cl7 3.0882 no 8_464
H11 O2 2.8751 no 6_655
H11 C2 3.5420 no 6_655
H11 C3 3.1331 no 6_655
H11 C28 3.2034 no 6_655
H11 C32 3.0230 no 8_464
H11 H7 3.3847 no 4_564
H11 H17 3.4848 no 6_655
H11 H18 2.7538 no 6_655
H12 Cl5 3.0034 no 8_464
H12 Cl7 3.0534 no 8_464
H12 F1 3.0438 no 4_564
H12 F3 3.5145 no 4_564
H12 C28 3.5458 no 6_655
H12 H8 3.4468 no 4_564
H12 H17 3.2441 no 6_655
H12 H18 3.1347 no 6_655
H13 F8 2.5295 no 3_766
H13 F10 3.5885 no 3_766
H13 F12 3.1364 no 3_766
H13 C27 3.1406 no 2_756
H13 H13 2.9131 no 2_756
H13 H14 2.8981 no 2_756
H13 H15 3.0780 no 2_756
H14 Cl6 2.9320 no 6_646
H14 P2 3.5332 no 4_565
H14 F8 3.5229 no 4_565
H14 F10 2.7972 no 4_565
H14 F12 2.5015 no 4_565
H14 C27 3.5092 no 2_756
H14 H9 3.3547 no 4_565
H14 H13 2.8981 no 2_756
H14 H15 3.4779 no 2_756
H15 Cl6 2.9678 no 6_646
H15 F2 3.0971 no 7_656
H15 F12 3.4923 no 4_565
H15 C27 3.3156 no 2_756
H15 H2 3.2870 no 7_656
H15 H13 3.0780 no 2_756
H15 H14 3.4778 no 2_756
H15 H15 2.8754 no 2_756
H16 F2 3.3156 no 7_656
H16 F7 3.5593 no 3_766
H16 F8 2.9289 no 3_766
H16 F12 3.3412 no 3_766
H17 P1 3.2213 no 7_656
H17 F1 2.6947 no 7_656
H17 F2 2.4781 no 7_656
H17 F3 2.7098 no 7_656
H17 H2 3.5880 no 7_656
H17 H7 3.0547 no 7_656
H17 H8 3.3063 no 7_656
H17 H11 3.4848 no 6_645
H17 H12 3.2441 no 6_645
H18 Cl4 3.5040 no 3_766
H18 Cl5 3.2469 no 3_766
H18 Cl7 2.8868 no 3_766
H18 F3 3.2689 no 7_656
H18 F7 3.3534 no 3_766
H18 C14 3.3937 no 6_645
H18 C15 3.5880 no 6_645
H18 C32 3.2628 no 3_766
H18 C33 3.5055 no 5_545
H18 H11 2.7538 no 6_645
H18 H12 3.1347 no 6_645
H19 F4 2.9685 no 2_655
H19 F5 3.2107 no .
H19 F5 2.6093 no 2_655
H20 F10 2.5213 no .
H20 F11 3.1927 no .
H20 C22 3.0782 no 4_564
H20 C23 3.0665 no 4_564
H20 H5 3.1681 no 4_564
H20 H6 3.1123 no 4_564
H21 Cl2 3.3684 no 4_564
H21 P1 3.3895 no 2_655
H21 F4 3.0130 no 2_655
H21 F5 2.9407 no .
H21 F5 3.1559 no 2_655
H21 F6 2.2850 no 2_655
H22 Cl1 3.2646 no 3_766
H22 Cl1 3.1182 no 4_564
H22 P2 3.4590 no .
H22 F9 2.7064 no .
H22 F10 2.5106 no .
H22 F11 3.5068 no .
H22 C29 3.4155 no 4_564
H23 P1 3.5813 no .
H23 F1 3.4701 no .
H23 F4 2.7193 no .
H23 F5 2.6086 no .
H23 C19 3.2632 no 3_666
H23 C20 3.4578 no 3_666
H23 H25 3.0010 no 3_666
H24 F1 2.8180 no 3_666
H24 F3 3.3275 no 3_666
H24 F4 2.9632 no 3_666
H24 F11 2.7748 no .
H24 H25 3.5178 no 3_666
H25 P1 3.5616 no .
H25 F1 2.4605 no .
H25 F4 3.3232 no .
H25 F5 3.0320 no .
H25 C17 3.0828 no 3_666
H25 C18 3.0184 no 3_666
H25 C19 3.2212 no 3_666
H25 H23 3.0010 no 3_666
H25 H24 3.5178 no 3_666
H25 H25 2.9093 no 3_666
H26 Cl2 3.2344 no .
H26 F4 2.7672 no 3_666
H26 F7 3.5095 no .
H26 F9 2.8995 no .
H26 F11 2.9270 no .

loop_
_geom_torsion_atom_site_label_1
_geom_torsion_atom_site_label_2
_geom_torsion_atom_site_label_3
_geom_torsion_atom_site_label_4
_geom_torsion
_geom_torsion_publ_flag
_geom_torsion_site_symmetry_1
_geom_torsion_site_symmetry_3
_geom_torsion_site_symmetry_4
Pd2 Pd1 C6 C1 -85.0(3) no . . .
Pd2 Pd1 C6 C5 157.18(18) no . . .
Pd2 Pd1 C6 C7 35.7(2) no . . .
C6 Pd1 Pd2 C8 -8.57(15) no . . .
C6 Pd1 Pd2 C9 -32.76(15) no . . .
C6 Pd1 Pd2 C10 -21.20(16) no . . .
C6 Pd1 Pd2 C17 151.12(15) no . . .
C6 Pd1 Pd2 C18 171.47(15) no . . .
C6 Pd1 Pd2 C19 152.89(15) no . . .
Pd2 Pd1 C7 C6 -143.5(3) no . . .
Pd2 Pd1 C7 C8 -21.4(3) no . . .
C7 Pd1 Pd2 C8 14.09(16) no . . .
C7 Pd1 Pd2 C9 -10.10(16) no . . .
C7 Pd1 Pd2 C10 1.46(16) no . . .
C7 Pd1 Pd2 C17 173.78(16) no . . .
C7 Pd1 Pd2 C18 -165.87(16) no . . .
C7 Pd1 Pd2 C19 175.55(16) no . . .
Pd2 Pd1 C20 C19 27.9(3) no . . .
Pd2 Pd1 C20 C21 153.3(3) no . . .
C20 Pd1 Pd2 C8 179.62(17) no . . .
C20 Pd1 Pd2 C9 155.43(17) no . . .
C20 Pd1 Pd2 C10 166.99(17) no . . .
C20 Pd1 Pd2 C17 -20.68(17) no . . .
C20 Pd1 Pd2 C18 -0.33(17) no . . .
C20 Pd1 Pd2 C19 -18.92(17) no . . .
Pd2 Pd1 C21 C20 -27.8(3) no . . .
Pd2 Pd1 C21 C22 -143.3(3) no . . .
Pd2 Pd1 C21 C26 97.9(3) no . . .
C21 Pd1 Pd2 C8 -162.82(17) no . . .
C21 Pd1 Pd2 C9 172.99(17) no . . .
C21 Pd1 Pd2 C10 -175.46(17) no . . .
C21 Pd1 Pd2 C17 -3.13(17) no . . .
C21 Pd1 Pd2 C18 17.22(17) no . . .
C21 Pd1 Pd2 C19 -1.36(17) no . . .
C6 Pd1 C7 C8 122.1(5) no . . .
C7 Pd1 C6 C1 -120.7(5) no . . .
C7 Pd1 C6 C5 121.5(4) no . . .
C6 Pd1 C21 C20 -169.6(2) no . . .
C6 Pd1 C21 C22 74.9(5) no . . .
C6 Pd1 C21 C26 -44.0(4) no . . .
C21 Pd1 C6 C1 58.4(5) no . . .
C21 Pd1 C6 C5 -59.4(4) no . . .
C21 Pd1 C6 C7 179.1(3) no . . .
C7 Pd1 C20 C19 52.4(6) no . . .
C7 Pd1 C20 C21 177.8(3) no . . .
C20 Pd1 C7 C6 -168.5(3) no . . .
C20 Pd1 C7 C8 -46.4(6) no . . .
C20 Pd1 C21 C22 -115.5(5) no . . .
C20 Pd1 C21 C26 125.7(5) no . . .
C21 Pd1 C20 C19 -125.4(5) no . . .
Pd1 Pd2 C8 C7 -22.1(3) no . . .
Pd1 Pd2 C8 C9 -138.9(3) no . . .
Pd1 Pd2 C9 C8 38.1(2) no . . .
Pd1 Pd2 C9 C10 165.77(17) no . . .
Pd1 Pd2 C10 C9 -19.5(3) no . . .
Pd1 Pd2 C10 C11 -136.4(3) no . . .
Pd1 Pd2 C17 C16 156.4(3) no . . 2_655
Pd1 Pd2 C17 C18 35.6(3) no . . .
Pd1 Pd2 C18 C17 -152.11(19) no . . .
Pd1 Pd2 C18 C19 -27.5(3) no . . .
Pd1 Pd2 C19 C18 148.8(3) no . . .
Pd1 Pd2 C19 C20 31.7(3) no . . .
C8 Pd2 C9 C10 127.6(4) no . . .
C9 Pd2 C8 C7 116.8(5) no . . .
C8 Pd2 C10 C9 -32.4(2) no . . .
C8 Pd2 C10 C11 -149.3(5) no . . .
C10 Pd2 C8 C7 147.9(4) no . . .
C10 Pd2 C8 C9 31.1(2) no . . .
C8 Pd2 C17 C16 -78.2(6) no . . 2_655
C8 Pd2 C17 C18 161.0(4) no . . .
C17 Pd2 C8 C7 -157.6(4) no . . .
C17 Pd2 C8 C9 85.6(5) no . . .
C8 Pd2 C19 C18 170.7(2) no . . .
C8 Pd2 C19 C20 53.6(5) no . . .
C19 Pd2 C8 C7 -42.9(5) no . . .
C19 Pd2 C8 C9 -159.7(2) no . . .
C9 Pd2 C10 C11 -116.9(5) no . . .
C10 Pd2 C9 C8 -127.6(4) no . . .
C9 Pd2 C17 C16 -18.2(5) no . . 2_655
C9 Pd2 C17 C18 -138.9(3) no . . .
C17 Pd2 C9 C8 -146.2(2) no . . .
C17 Pd2 C9 C10 -18.6(4) no . . .
C9 Pd2 C18 C17 88.5(5) no . . .
C9 Pd2 C18 C19 -146.9(4) no . . .
C18 Pd2 C9 C8 157.0(4) no . . .
C18 Pd2 C9 C10 -75.4(5) no . . .
C9 Pd2 C19 C18 132.4(5) no . . .
C9 Pd2 C19 C20 15.3(9) no . . .
C19 Pd2 C9 C8 52.8(7) no . . .
C19 Pd2 C9 C10 -179.6(5) no . . .
C10 Pd2 C17 C16 -29.3(4) no . . 2_655
C10 Pd2 C17 C18 -150.0(2) no . . .
C17 Pd2 C10 C9 166.7(2) no . . .
C17 Pd2 C10 C11 49.8(4) no . . .
C10 Pd2 C18 C17 39.9(4) no . . .
C10 Pd2 C18 C19 164.6(2) no . . .
C18 Pd2 C10 C9 144.0(3) no . . .
C18 Pd2 C10 C11 27.1(5) no . . .
C17 Pd2 C18 C19 124.6(5) no . . .
C18 Pd2 C17 C16 120.8(5) no . . 2_655
C17 Pd2 C19 C18 -32.8(2) no . . .
C17 Pd2 C19 C20 -149.9(4) no . . .
C19 Pd2 C17 C16 154.7(4) no . . 2_655
C19 Pd2 C17 C18 33.9(2) no . . .
C18 Pd2 C19 C20 -117.1(5) no . . .
C19 Pd2 C18 C17 -124.6(5) no . . .
Cl1 Cl2 C30 Cl4 -32.2 no . . .
Cl1 Cl2 C31 Cl3 -39.6 no . . .
Cl1 Cl2 C31 C29 5.3 no . . .
C30 Cl2 C31 Cl3 159.0 no . . .
C30 Cl2 C31 C29 -156.1 no . . .
C31 Cl2 C30 Cl4 -5.9 no . . .
Cl3 Cl3 C31 Cl2 47.2 no 2_756 . .
Cl3 Cl3 C31 Cl4 -145.4 no 2_756 . .
Cl3 Cl3 C31 C29 17.2 no 2_756 . .
C31 Cl3 Cl3 C31 -44.4 no . 2_756 2_756
C31 Cl3 Cl3 C32 -161.5 no . 2_756 2_756
C32 Cl3 Cl3 C31 -161.5 no . 2_756 2_756
C32 Cl3 Cl3 C32 81.5 no . 2_756 2_756
C32 Cl3 C31 Cl2 -171.2 no . . .
C32 Cl3 C31 Cl4 -3.7 no . . .
C32 Cl3 C31 C29 158.9 no . . .
Cl7 Cl4 C30 Cl2 164.3 no . . .
C30 Cl4 Cl7 Cl8 39.6 no . . .
Cl7 Cl4 C31 Cl3 167.7 no . . .
Cl7 Cl4 C31 C29 132.5 no . . .
C31 Cl4 Cl7 Cl8 52.0 no . . .
C30 Cl4 C31 Cl3 -167.3 no . . .
C30 Cl4 C31 C29 157.5 no . . .
C31 Cl4 C30 Cl2 6.0 no . . .
C33 Cl5 Cl8 Cl7 58.7 no . 7_666 7_666
C33 Cl5 Cl8 Cl8 44.9 no . 7_666 .
Cl4 Cl7 Cl8 Cl5 -78.8 no . . 7_666
Cl4 Cl7 Cl8 Cl8 -86.1 no . . 7_666
Cl5 Cl8 Cl8 Cl7 12.0 no 7_666 7_666 7_666
Cl7 Cl8 Cl8 Cl5 -12.0 no . 7_666 .
C27 O1 C24 C23 4.4(9) no . . .
C27 O1 C24 C25 -174.5(5) no . . .
C28 O2 C3 C2 172.0(5) no . . .
C28 O2 C3 C4 -8.1(9) no . . .
C2 C1 C6 Pd1 -95.8(6) no . . .
C2 C1 C6 C5 -1.9(8) no . . .
C2 C1 C6 C7 -174.2(5) no . . .
C6 C1 C2 C3 1.1(9) no . . .
C1 C2 C3 O2 -179.9(5) no . . .
C1 C2 C3 C4 0.2(9) no . . .
O2 C3 C4 C5 179.5(5) no . . .
C2 C3 C4 C5 -0.6(9) no . . .
C3 C4 C5 C6 -0.3(9) no . . .
C4 C5 C6 Pd1 110.0(6) no . . .
C4 C5 C6 C1 1.5(8) no . . .
C4 C5 C6 C7 174.4(5) no . . .
Pd1 C6 C7 C8 -93.7(5) no . . .
C1 C6 C7 Pd1 99.8(6) no . . .
C1 C6 C7 C8 6.1(8) no . . .
C5 C6 C7 Pd1 -72.6(5) no . . .
C5 C6 C7 C8 -166.3(5) no . . .
Pd1 C7 C8 Pd2 27.6(4) no . . .
Pd1 C7 C8 C9 103.3(5) no . . .
C6 C7 C8 Pd2 103.5(6) no . . .
C6 C7 C8 C9 179.3(5) no . . .
Pd2 C8 C9 C10 -62.6(4) no . . .
C7 C8 C9 Pd2 -99.2(5) no . . .
C7 C8 C9 C10 -161.8(5) no . . .
Pd2 C9 C10 C11 112.1(5) no . . .
C8 C9 C10 Pd2 60.9(5) no . . .
C8 C9 C10 C11 173.0(4) no . . .
Pd2 C10 C11 C12 44.5(6) no . . .
Pd2 C10 C11 C16 -135.3(4) no . . .
C9 C10 C11 C12 -36.9(8) no . . .
C9 C10 C11 C16 143.3(5) no . . .
C10 C11 C12 C13 -179.3(5) no . . .
C10 C11 C16 C15 178.8(5) no . . .
C10 C11 C16 C17 -3.8(8) no . . 2_655
C12 C11 C16 C15 -1.0(8) no . . .
C12 C11 C16 C17 176.4(5) no . . 2_655
C16 C11 C12 C13 0.5(8) no . . .
C11 C12 C13 C14 0.7(9) no . . .
C12 C13 C14 C15 -1.5(10) no . . .
C13 C14 C15 C16 1.0(10) no . . .
C14 C15 C16 C11 0.2(9) no . . .
C14 C15 C16 C17 -177.1(6) no . . 2_655
C11 C16 C17 Pd2 92.0(6) no . 2_655 2_655
C11 C16 C17 C18 176.2(5) no . 2_655 2_655
C15 C16 C17 Pd2 -90.7(6) no . 2_655 2_655
C15 C16 C17 C18 -6.5(9) no . 2_655 2_655
Pd2 C17 C18 C19 -64.6(4) no . . .
C16 C17 C18 Pd2 -113.3(6) no 2_655 . .
C16 C17 C18 C19 -177.9(5) no 2_655 . .
Pd2 C18 C19 C20 102.9(5) no . . .
C17 C18 C19 Pd2 65.0(5) no . . .
C17 C18 C19 C20 167.9(5) no . . .
Pd2 C19 C20 Pd1 -37.3(4) no . . .
Pd2 C19 C20 C21 -108.9(5) no . . .
C18 C19 C20 Pd1 -113.5(5) no . . .
C18 C19 C20 C21 174.9(5) no . . .
Pd1 C20 C21 C22 101.2(5) no . . .
Pd1 C20 C21 C26 -74.7(5) no . . .
C19 C20 C21 Pd1 83.2(6) no . . .
C19 C20 C21 C22 -175.7(5) no . . .
C19 C20 C21 C26 8.4(9) no . . .
Pd1 C21 C22 C23 -101.9(6) no . . .
Pd1 C21 C26 C25 111.7(5) no . . .
C20 C21 C22 C23 -178.2(5) no . . .
C20 C21 C26 C25 175.9(5) no . . .
C22 C21 C26 C25 -0.2(8) no . . .
C26 C21 C22 C23 -2.1(9) no . . .
C21 C22 C23 C24 1.6(9) no . . .
C22 C23 C24 O1 -177.7(6) no . . .
C22 C23 C24 C25 1.2(9) no . . .
O1 C24 C25 C26 175.6(5) no . . .
C23 C24 C25 C26 -3.4(9) no . . .
C24 C25 C26 C21 2.8(8) no . . .
